data_4002341
loop_
_publ_author_name
'Sanz, F.'
'Parada, C.'
'Rojo, J.M.'
'Ruiz-Valero, C.'

_publ_section_title
;
 Synthesis, structural characterization, magnetic properties, and ionic
 conductivity of Na4 M(II)3 (P O4)2 (P2 O7) (M(II) = Mn, Co, Ni)
;
_journal_name_full 'Chemistry of Materials (1,1989-)'
_journal_page_first 1334
_journal_page_last 1340
_journal_volume 13
_journal_year 2001
_chemical_formula_sum 'Mn3 Na4 O15 P4'
_chemical_name_systematic 'Na4 Mn3 (P O4)2 (P2 O7)'
_space_group_IT_number 33
_symmetry_space_group_name_Hall 'P -2ac -2n'
_symmetry_space_group_name_H-M 'P n 21 a'
_cell_angle_alpha 90
_cell_angle_beta 90
_cell_angle_gamma 90
_cell_formula_units_Z 4
_cell_length_a 17.991
_cell_length_b 6.648
_cell_length_c 10.765
_cell_volume 1287.539
_citation_journal_id_ASTM CMATEX
_cod_data_source_file Sanz_CMATEX_2001_935.cif
_cod_data_source_block Mn3Na4O15P4
_cod_original_sg_symbol_Hall 'P 2c -2n (-x,z,y)'
_cod_database_code 4002341

loop_
_symmetry_equiv_pos_as_xyz
x,y,z
-x,y+1/2,-z
-x+1/2,y+1/2,z+1/2
x+1/2,y,-z+1/2

loop_
_atom_site_label
_atom_site_type_symbol
_atom_site_fract_x
_atom_site_fract_y
_atom_site_fract_z
_atom_site_occupancy
_atom_site_U_iso_or_equiv
P1 P+5 0.30005 0.5909 0.5061 1 0.0
Mn3 Mn+2 0.241 0.3216 0.7436 1 0.0
O13 O-2 0.4655 0.0933 0.8615 1 0.0
Mn1 Mn+2 0.3411 0.101 0.5049 1 0.0
O14 O-2 0.364 0.1739 0.7088 1 0.0
O4 O-2 0.2512 0.6098 0.3872 1 0.0
P4 P+5 0.4468 0.1546 0.7539 1 0.0
O9 O-2 0.4817 0.3776 0.7085 1 0.0
O5 O-2 0.2289 0.103 0.6012 1 0.0
Mn2 Mn+2 0.1413 0.589 0.4849 1 0.0
O11 O-2 0.6176 0.287 0.7561 1 0.0
P3 P+5 0.5638 0.4603 0.7296 1 0.0
Na1 Na+1 0.492 0.8058 0.9798 1 0.0
O6 O-2 0.1259 -0.0945 0.5004 1 0.0
O12 O-2 0.58 0.6141 0.6274 1 0.0
O2 O-2 0.3555 0.4173 0.4879 1 0.0
O3 O-2 0.3434 0.7852 0.5366 1 0.0
Na4 Na+1 0.465 0.6827 0.5452 1 0.0
O7 O-2 0.2383 0.0499 0.379 1 0.0
P2 P+5 0.1797 0.0825 0.4834 1 0.0
O15 O-2 0.4814 -0.0238 0.6318 1 0.0
Na2 Na+1 0.2905 0.8384 0.7554 1 0.0
O1 O-2 0.2422 0.5549 0.6105 1 0.0
O8 O-2 0.1367 0.2745 0.4503 1 0.0
Na3 Na+1 0.3998 0.44 0.264 1 0.0
O10 O-2 0.5558 0.5594 0.854 1 0.0
